data_7206219
loop_
_publ_author_name
'Pilati, Tullio'
'Cozzi, Franco'

_publ_section_title
;
 Structures of hydro-, chloro-, and bromo-substituted maleimides and
 2,6-diaminopyridines, and of some of their 1&#x2009;:&#x2009;1
 heterodimers
;
_journal_issue 14
_journal_name_full CrystEngComm
_journal_page_first 4549
_journal_paper_doi 10.1039/c1ce05166k
_journal_volume 13
_journal_year 2011
_chemical_formula_moiety 'C5 H5 Cl2 N3, C4 H1 Br2 N O2'
_chemical_formula_sum 'C9 H6 Br2 Cl2 N4 O2'
_chemical_formula_weight 432.90
_chemical_name_systematic
;
?
;
_space_group_IT_number 2
_symmetry_cell_setting triclinic
_symmetry_space_group_name_Hall '-P 1'
_symmetry_space_group_name_H-M 'P -1'
_atom_sites_solution_hydrogens difmap
_atom_sites_solution_primary direct
_atom_sites_solution_secondary difmap
_audit_creation_method SHELXL-97
_cell_angle_alpha 100.225(12)
_cell_angle_beta 98.246(11)
_cell_angle_gamma 95.329(11)
_cell_formula_units_Z 2
_cell_length_a 6.9498(8)
_cell_length_b 8.5107(11)
_cell_length_c 11.2025(12)
_cell_measurement_reflns_used 5457
_cell_measurement_temperature 103(2)
_cell_measurement_theta_max 32.23
_cell_measurement_theta_min 2.98
_cell_volume 640.56(14)
_computing_cell_refinement 'Bruker SAINT'
_computing_data_collection 'Bruker SMART'
_computing_data_reduction 'Bruker SAINT'
_computing_molecular_graphics
;
ORTEP-3 (Farrugia, L.J. (1997) Jour. Appl. Cryst. 30, 565)
Mercury (Macrae, C. F., Edgington, P. R., McCabe, P., Pidcock, E.,
Shields, G. P., Taylor, R., Towler, M. & van de Streek, J. (2006).
J. Appl. Cryst. 39, 453-457
;
_computing_publication_material 'SHELXL-97 (Sheldrick, 1997)'
_computing_structure_refinement 'SHELXL-97 (Sheldrick, G. M. (2008). Acta Cryst. A64, 112-122)'
_computing_structure_solution
;
SIR2002 (Burla, M. C., Camalli, M., Carrozzini, B., Cascarano, G. L.,
Giacovazzo, C., Polidori, G. & Spagna, R. (2003).
J. Appl. Cryst. 36, 1103.)
;
_diffrn_ambient_temperature 103(2)
_diffrn_measured_fraction_theta_full 0.992
_diffrn_measured_fraction_theta_max 0.875
_diffrn_measurement_device_type 'Bruker APEX-II CCD area detector'
_diffrn_measurement_method '\f and \w scans'
_diffrn_radiation_monochromator graphite
_diffrn_radiation_source 'fine-focus sealed tube'
_diffrn_radiation_type MoK\a
_diffrn_radiation_wavelength 0.71073
_diffrn_reflns_av_R_equivalents 0.0250
_diffrn_reflns_av_sigmaI/netI 0.0287
_diffrn_reflns_limit_h_max 10
_diffrn_reflns_limit_h_min -10
_diffrn_reflns_limit_k_max 12
_diffrn_reflns_limit_k_min -12
_diffrn_reflns_limit_l_max 15
_diffrn_reflns_limit_l_min -16
_diffrn_reflns_number 12200
_diffrn_reflns_theta_full 25.00
_diffrn_reflns_theta_max 32.81
_diffrn_reflns_theta_min 2.45
_diffrn_standards_decay_% 0.00
_exptl_absorpt_coefficient_mu 6.746
_exptl_absorpt_correction_T_max 0.3836
_exptl_absorpt_correction_T_min 0.2712
_exptl_absorpt_correction_type multi-scan
_exptl_absorpt_process_details 'Bruker (2001). SADABS. Bruker AXS Inc., Madison, Wisconsin, USA.'
_exptl_crystal_colour red-orange
_exptl_crystal_density_diffrn 2.244
_exptl_crystal_density_method 'not measured'
_exptl_crystal_description table
_exptl_crystal_F_000 416
_exptl_crystal_size_max 0.28
_exptl_crystal_size_mid 0.12
_exptl_crystal_size_min 0.04
_refine_diff_density_max 0.609
_refine_diff_density_min -0.754
_refine_diff_density_rms 0.098
_refine_ls_extinction_method none
_refine_ls_goodness_of_fit_ref 1.044
_refine_ls_hydrogen_treatment refall
_refine_ls_matrix_type full
_refine_ls_number_parameters 196
_refine_ls_number_reflns 4151
_refine_ls_number_restraints 2
_refine_ls_restrained_S_all 1.044
_refine_ls_R_factor_all 0.0340
_refine_ls_R_factor_gt 0.0233
_refine_ls_shift/su_max 0.001
_refine_ls_shift/su_mean 0.000
_refine_ls_structure_factor_coef Fsqd
_refine_ls_weighting_details 'w=1/[\s^2^(Fo^2^)+(0.0260P)^2^+0.1672P] where P=(Fo^2^+2Fc^2^)/3'
_refine_ls_weighting_scheme calc
_refine_ls_wR_factor_gt 0.0513
_refine_ls_wR_factor_ref 0.0546
_reflns_number_gt 3477
_reflns_number_total 4151
_reflns_threshold_expression I>2\s(I)
_cod_data_source_file c1ce05166k.txt
_cod_data_source_block cz17
_cod_original_cell_volume 640.56(13)
_cod_database_code 7206219

loop_
_symmetry_equiv_pos_as_xyz
'x, y, z'
'-x, -y, -z'

loop_
_atom_site_label
_atom_site_type_symbol
_atom_site_fract_x
_atom_site_fract_y
_atom_site_fract_z
_atom_site_U_iso_or_equiv
_atom_site_adp_type
_atom_site_occupancy
_atom_site_symmetry_multiplicity
_atom_site_calc_flag
_atom_site_refinement_flags
_atom_site_disorder_assembly
_atom_site_disorder_group
Cl1 Cl 0.84598(6) 0.03186(5) 0.10171(4) 0.01568(9) Uani 1 1 d . . .
Cl2 Cl 0.14952(6) -0.27199(5) 0.14641(4) 0.01511(9) Uani 1 1 d . . .
N1 N 0.5103(2) 0.08865(18) 0.36195(13) 0.0132(3) Uani 1 1 d . . .
N2 N 0.8157(2) 0.2163(2) 0.35238(17) 0.0178(3) Uani 1 1 d D . .
H2A H 0.811(3) 0.279(2) 0.4178(18) 0.016(6) Uiso 1 1 d D . .
H2B H 0.904(4) 0.225(3) 0.309(2) 0.042(8) Uiso 1 1 d D . .
N3 N 0.2074(2) -0.0321(2) 0.38187(17) 0.0173(3) Uani 1 1 d D . .
H3A H 0.214(3) 0.036(2) 0.4465(18) 0.014(6) Uiso 1 1 d D . .
H3B H 0.108(3) -0.097(3) 0.349(2) 0.030(7) Uiso 1 1 d D . .
C1 C 0.6609(2) 0.1044(2) 0.29946(17) 0.0131(3) Uani 1 1 d . . .
C2 C 0.6553(2) 0.0071(2) 0.18331(16) 0.0127(3) Uani 1 1 d . . .
C3 C 0.4985(2) -0.1087(2) 0.13462(17) 0.0129(3) Uani 1 1 d . . .
H3 H 0.492(3) -0.176(3) 0.056(2) 0.016(5) Uiso 1 1 d . . .
C4 C 0.3483(2) -0.1252(2) 0.20120(17) 0.0125(3) Uani 1 1 d . . .
C5 C 0.3544(2) -0.0226(2) 0.31491(16) 0.0125(3) Uani 1 1 d . . .
Br1 Br 0.74777(2) 0.70166(2) 0.839229(18) 0.01704(5) Uani 1 1 d . . .
Br2 Br 0.27004(3) 0.51793(2) 0.869352(18) 0.01820(5) Uani 1 1 d . . .
O1 O 0.80079(19) 0.47170(17) 0.58145(13) 0.0187(3) Uani 1 1 d . . .
O2 O 0.20426(18) 0.22939(16) 0.61834(13) 0.0169(3) Uani 1 1 d . . .
N4 N 0.4994(2) 0.32332(19) 0.56916(15) 0.0143(3) Uani 1 1 d . . .
H4 H 0.503(3) 0.247(3) 0.503(2) 0.027(6) Uiso 1 1 d . . .
C6 C 0.6508(3) 0.4437(2) 0.62134(17) 0.0140(3) Uani 1 1 d . . .
C7 C 0.5898(2) 0.5319(2) 0.73533(17) 0.0133(3) Uani 1 1 d . . .
C8 C 0.4146(2) 0.4626(2) 0.74581(17) 0.0137(3) Uani 1 1 d . . .
C9 C 0.3512(2) 0.3238(2) 0.63943(17) 0.0137(3) Uani 1 1 d . . .

loop_
_atom_site_aniso_label
_atom_site_aniso_U_11
_atom_site_aniso_U_22
_atom_site_aniso_U_33
_atom_site_aniso_U_23
_atom_site_aniso_U_13
_atom_site_aniso_U_12
Cl1 0.01284(18) 0.0182(2) 0.0147(2) -0.00190(17) 0.00684(15) -0.00185(15)
Cl2 0.01236(17) 0.01391(19) 0.0169(2) -0.00108(16) 0.00319(15) -0.00296(14)
N1 0.0115(6) 0.0157(7) 0.0112(7) -0.0006(6) 0.0029(5) -0.0005(5)
N2 0.0140(7) 0.0206(8) 0.0143(8) -0.0066(7) 0.0052(6) -0.0053(6)
N3 0.0131(7) 0.0226(8) 0.0135(8) -0.0038(7) 0.0055(6) -0.0036(6)
C1 0.0105(7) 0.0146(8) 0.0135(9) 0.0015(7) 0.0021(6) 0.0002(6)
C2 0.0125(7) 0.0141(8) 0.0115(8) 0.0007(7) 0.0045(6) 0.0010(6)
C3 0.0129(7) 0.0126(8) 0.0118(9) -0.0003(7) 0.0017(6) 0.0003(6)
C4 0.0107(7) 0.0116(7) 0.0138(9) 0.0007(7) 0.0014(6) -0.0007(6)
C5 0.0117(7) 0.0143(8) 0.0118(8) 0.0024(7) 0.0030(6) 0.0014(6)
Br1 0.01486(8) 0.01250(9) 0.02033(10) -0.00235(7) 0.00154(7) -0.00329(6)
Br2 0.01556(9) 0.01836(9) 0.01853(10) -0.00442(7) 0.00855(7) -0.00247(6)
O1 0.0166(6) 0.0205(7) 0.0190(7) 0.0013(6) 0.0079(5) -0.0007(5)
O2 0.0141(6) 0.0167(6) 0.0177(7) -0.0007(5) 0.0033(5) -0.0031(5)
N4 0.0145(7) 0.0133(7) 0.0131(8) -0.0028(6) 0.0041(6) -0.0007(5)
C6 0.0150(8) 0.0120(8) 0.0144(9) 0.0011(7) 0.0026(6) 0.0009(6)
C7 0.0138(7) 0.0109(7) 0.0137(8) -0.0005(7) 0.0018(6) 0.0004(6)
C8 0.0128(7) 0.0135(8) 0.0142(9) -0.0005(7) 0.0039(6) 0.0014(6)
C9 0.0135(7) 0.0135(8) 0.0135(9) 0.0004(7) 0.0030(6) 0.0024(6)

loop_
_atom_type_symbol
_atom_type_description
_atom_type_scat_dispersion_real
_atom_type_scat_dispersion_imag
_atom_type_scat_source
C C 0.0033 0.0016 'International Tables Vol C Tables 4.2.6.8 and 6.1.1.4'
H H 0.0000 0.0000 'International Tables Vol C Tables 4.2.6.8 and 6.1.1.4'
N N 0.0061 0.0033 'International Tables Vol C Tables 4.2.6.8 and 6.1.1.4'
O O 0.0106 0.0060 'International Tables Vol C Tables 4.2.6.8 and 6.1.1.4'
Cl Cl 0.1484 0.1585 'International Tables Vol C Tables 4.2.6.8 and 6.1.1.4'
Br Br -0.2901 2.4595 'International Tables Vol C Tables 4.2.6.8 and 6.1.1.4'

loop_
_geom_angle_atom_site_label_1
_geom_angle_atom_site_label_2
_geom_angle_atom_site_label_3
_geom_angle
_geom_angle_site_symmetry_1
_geom_angle_site_symmetry_3
_geom_angle_publ_flag
C5 N1 C1 120.43(16) . . ?
C1 N2 H2A 120.2(16) . . ?
C1 N2 H2B 115(2) . . ?
H2A N2 H2B 124(2) . . ?
C5 N3 H3A 118.2(15) . . ?
C5 N3 H3B 116.2(18) . . ?
H3A N3 H3B 125(2) . . ?
N1 C1 N2 117.85(17) . . ?
N1 C1 C2 120.38(16) . . ?
N2 C1 C2 121.76(16) . . ?
C3 C2 C1 119.97(16) . . ?
C3 C2 Cl1 119.90(14) . . ?
C1 C2 Cl1 120.13(13) . . ?
C2 C3 C4 118.67(17) . . ?
C2 C3 H3 121.2(13) . . ?
C4 C3 H3 120.2(13) . . ?
C3 C4 C5 120.13(16) . . ?
C3 C4 Cl2 120.86(15) . . ?
C5 C4 Cl2 119.02(13) . . ?
N1 C5 N3 117.66(17) . . ?
N1 C5 C4 120.35(15) . . ?
N3 C5 C4 121.98(16) . . ?
C6 N4 C9 111.42(16) . . ?
C6 N4 H4 124.3(16) . . ?
C9 N4 H4 123.9(16) . . ?
O1 C6 N4 126.43(18) . . ?
O1 C6 C7 127.64(17) . . ?
N4 C6 C7 105.92(15) . . ?
C8 C7 C6 108.49(16) . . ?
C8 C7 Br1 129.23(15) . . ?
C6 C7 Br1 122.25(12) . . ?
C7 C8 C9 108.47(15) . . ?
C7 C8 Br2 127.61(15) . . ?
C9 C8 Br2 123.90(12) . . ?
O2 C9 N4 125.90(18) . . ?
O2 C9 C8 128.41(16) . . ?
N4 C9 C8 105.68(14) . . ?

loop_
_geom_bond_atom_site_label_1
_geom_bond_atom_site_label_2
_geom_bond_distance
_geom_bond_site_symmetry_2
_geom_bond_publ_flag
Cl1 C2 1.7323(17) . ?
Cl2 C4 1.7350(18) . ?
N1 C5 1.348(2) . ?
N1 C1 1.349(2) . ?
N2 C1 1.357(2) . ?
N2 H2A 0.832(19) . ?
N2 H2B 0.84(2) . ?
N3 C5 1.356(2) . ?
N3 H3A 0.836(19) . ?
N3 H3B 0.84(2) . ?
C1 C2 1.406(3) . ?
C2 C3 1.377(2) . ?
C3 C4 1.378(2) . ?
C3 H3 0.95(2) . ?
C4 C5 1.403(3) . ?
Br1 C7 1.8410(18) . ?
Br2 C8 1.8446(18) . ?
O1 C6 1.212(2) . ?
O2 C9 1.206(2) . ?
N4 C6 1.382(2) . ?
N4 C9 1.383(2) . ?
N4 H4 0.90(3) . ?
C6 C7 1.499(3) . ?
C7 C8 1.333(2) . ?
C8 C9 1.504(3) . ?

loop_
_geom_torsion_atom_site_label_1
_geom_torsion_atom_site_label_2
_geom_torsion_atom_site_label_3
_geom_torsion_atom_site_label_4
_geom_torsion
_geom_torsion_site_symmetry_1
_geom_torsion_site_symmetry_2
_geom_torsion_site_symmetry_3
_geom_torsion_site_symmetry_4
_geom_torsion_publ_flag
C5 N1 C1 N2 -178.75(16) . . . . ?
C5 N1 C1 C2 1.3(2) . . . . ?
N1 C1 C2 C3 -2.2(2) . . . . ?
N2 C1 C2 C3 177.79(16) . . . . ?
N1 C1 C2 Cl1 178.19(13) . . . . ?
N2 C1 C2 Cl1 -1.8(2) . . . . ?
C1 C2 C3 C4 0.8(2) . . . . ?
Cl1 C2 C3 C4 -179.62(13) . . . . ?
C2 C3 C4 C5 1.5(2) . . . . ?
C2 C3 C4 Cl2 -178.51(13) . . . . ?
C1 N1 C5 N3 -179.74(16) . . . . ?
C1 N1 C5 C4 1.1(2) . . . . ?
C3 C4 C5 N1 -2.5(2) . . . . ?
Cl2 C4 C5 N1 177.52(12) . . . . ?
C3 C4 C5 N3 178.35(17) . . . . ?
Cl2 C4 C5 N3 -1.6(2) . . . . ?
C9 N4 C6 O1 179.26(18) . . . . ?
C9 N4 C6 C7 -1.33(19) . . . . ?
O1 C6 C7 C8 179.91(18) . . . . ?
N4 C6 C7 C8 0.52(19) . . . . ?
O1 C6 C7 Br1 -2.0(3) . . . . ?
N4 C6 C7 Br1 178.60(12) . . . . ?
C6 C7 C8 C9 0.41(19) . . . . ?
Br1 C7 C8 C9 -177.49(12) . . . . ?
C6 C7 C8 Br2 178.85(12) . . . . ?
Br1 C7 C8 Br2 1.0(3) . . . . ?
C6 N4 C9 O2 -177.48(17) . . . . ?
C6 N4 C9 C8 1.56(18) . . . . ?
C7 C8 C9 O2 177.81(18) . . . . ?
Br2 C8 C9 O2 -0.7(3) . . . . ?
C7 C8 C9 N4 -1.20(19) . . . . ?
Br2 C8 C9 N4 -179.71(12) . . . . ?

loop_
_cod_related_entry_id
_cod_related_entry_database
_cod_related_entry_code
1 ChemSpider 30653785
